data_8100444
loop_
_publ_author_name
'Euler, H.'
'Kirfel, A.'
'Bauer, A.'
'M\"uller, C.E.'

_publ_section_title
;
Crystal structure of 9-benzyl-6-ethoxy-7-ethyl-2-phenyl-7,9-dihydropurin-
8-one, C~22~H~22~N~4~O~2~
;
_journal_issue 4
_journal_name_full 'Zeitschrift f\"ur Kristallographie - New Crystal Structures'
_journal_page_first 473
_journal_page_last 474
_journal_volume 218
_journal_year 2003
_chemical_formula_sum 'C22 H22 N4 O2'
_chemical_formula_weight 374.44
_space_group_IT_number 15
_symmetry_cell_setting monoclinic
_symmetry_space_group_name_Hall '-C 2yc'
_symmetry_space_group_name_H-M 'C 1 2/c 1'
_cell_angle_alpha 90.00(4)
_cell_angle_beta 97.75(3)
_cell_angle_gamma 90.00(5)
_cell_formula_units_Z 8
_cell_length_a 22.442(11)
_cell_length_b 7.878(2)
_cell_length_c 23.295(6)
_cell_measurement_temperature 295(2)
_cell_volume 4081(3)
_diffrn_ambient_temperature 295(2)
_exptl_crystal_density_diffrn 1.219
_cod_original_sg_symbol_H-M 'C 2/c'
_cod_database_code 8100444

loop_
_symmetry_equiv_pos_as_xyz
'x, y, z'
'-x, y, -z+1/2'
'x+1/2, y+1/2, z'
'-x+1/2, y+1/2, -z+1/2'
'-x, -y, -z'
'x, -y, z-1/2'
'-x+1/2, -y+1/2, -z'
'x+1/2, -y+1/2, z-1/2'

loop_
_atom_site_label
_atom_site_type_symbol
_atom_site_fract_x
_atom_site_fract_y
_atom_site_fract_z
_atom_site_U_iso_or_equiv
_atom_site_adp_type
_atom_site_occupancy
_atom_site_symmetry_multiplicity
_atom_site_Wyckoff_symbol
_atom_site_calc_flag
_atom_site_refinement_flags
_atom_site_disorder_assembly
_atom_site_disorder_group
N1 N 0.20115(11) -0.0744(3) 0.50903(9) 0.0519(6) Uani 1 8 f d . . .
N3 N 0.27565(9) 0.0174(3) 0.45145(10) 0.0469(6) Uani 1 8 f d . . .
N7 N 0.16259(10) -0.1736(3) 0.35284(10) 0.0515(7) Uani 1 8 f d . . .
N9 N 0.24992(9) -0.0444(3) 0.34960(9) 0.0495(6) Uani 1 8 f d . . .
O1 O 0.11387(8) -0.2115(3) 0.46742(8) 0.0699(7) Uani 1 8 f d . . .
O2 O 0.19545(9) -0.1371(3) 0.26288(9) 0.0692(6) Uani 1 8 f d . . .
C2 C 0.25328(12) 0.0002(3) 0.50176(12) 0.0465(7) Uani 1 8 f d . . .
C4 C 0.23983(12) -0.0480(3) 0.40673(11) 0.0449(7) Uani 1 8 f d . . .
C5 C 0.18585(12) -0.1278(3) 0.40899(11) 0.0451(7) Uani 1 8 f d . . .
C6 C 0.16715(12) -0.1380(3) 0.46288(13) 0.0517(8) Uani 1 8 f d . . .
C8 C 0.20152(13) -0.1206(3) 0.31573(14) 0.0528(8) Uani 1 8 f d . . .
C10 C 0.28901(12) 0.0721(3) 0.55423(11) 0.0483(7) Uani 1 8 f d . . .
C11 C 0.26871(14) 0.0617(3) 0.60791(12) 0.0569(8) Uani 1 8 f d . . .
H11 H 0.2324 0.0079 0.6111 0.055(8) Uiso 1 8 f calc R . .
C12 C 0.30200(16) 0.1306(4) 0.65662(13) 0.0662(9) Uani 1 8 f d . . .
H12 H 0.2880 0.1226 0.6923 0.073(9) Uiso 1 8 f calc R . .
C13 C 0.35534(17) 0.2104(4) 0.65254(14) 0.0701(9) Uani 1 8 f d . . .
H13 H 0.3776 0.2564 0.6854 0.070(9) Uiso 1 8 f calc R . .
C14 C 0.37599(15) 0.2224(4) 0.59972(15) 0.0711(9) Uani 1 8 f d . . .
H14 H 0.4122 0.2772 0.5968 0.082(10) Uiso 1 8 f calc R . .
C15 C 0.34293(14) 0.1530(4) 0.55090(13) 0.0601(8) Uani 1 8 f d . . .
H15 H 0.3573 0.1611 0.5154 0.060(8) Uiso 1 8 f calc R . .
C16 C 0.09464(15) -0.2204(6) 0.52376(15) 0.0930(12) Uani 1 8 f d . . .
H16A H 0.0932 -0.1077 0.5403 0.145(12) Uiso 1 8 f calc R . .
H16B H 0.1222 -0.2894 0.5496 0.145(12) Uiso 1 8 f calc R . .
C17 C 0.03534(11) -0.2961(4) 0.51561(11) 0.230(4) Uani 1 8 f d . . .
H17A H 0.0129 -0.2561 0.5452 0.54(5) Uiso 1 8 f calc R . .
H17B H 0.0390 -0.4174 0.5180 0.54(5) Uiso 1 8 f calc R . .
H17C H 0.0148 -0.2649 0.4782 0.54(5) Uiso 1 8 f calc R . .
C18 C 0.10725(11) -0.2650(4) 0.33355(11) 0.0626(9) Uani 1 8 f d R . .
H18A H 0.1013 -0.3515 0.3619 0.084(7) Uiso 1 8 f calc R . .
H18B H 0.1109 -0.3215 0.2972 0.084(7) Uiso 1 8 f calc R . .
C19 C 0.05333(14) -0.1498(4) 0.32535(15) 0.0822(11) Uani 1 8 f d . . .
H19A H 0.0664 -0.0338 0.3249 0.097(10) Uiso 0.25(4) 8 f calc PR . .
H19B H 0.0301 -0.1660 0.3566 0.097(10) Uiso 0.25(4) 8 f calc PR . .
H19C H 0.0291 -0.1759 0.2893 0.097(10) Uiso 0.25(4) 8 f calc PR . .
H19D H 0.0173 -0.2167 0.3223 0.097(10) Uiso 0.75(4) 8 f calc PR . .
H19E H 0.0536 -0.0845 0.2906 0.097(10) Uiso 0.75(4) 8 f calc PR . .
H19F H 0.0547 -0.0746 0.3579 0.097(10) Uiso 0.75(4) 8 f calc PR . .
C20 C 0.29899(12) 0.0404(3) 0.32670(11) 0.0555(8) Uani 1 8 f d . . .
H20A H 0.3111 0.1380 0.3508 0.058(5) Uiso 1 8 f calc R . .
H20B H 0.2845 0.0819 0.2881 0.058(5) Uiso 1 8 f calc R . .
C21 C 0.35314(12) -0.0693(4) 0.32345(10) 0.0510(8) Uani 1 8 f d . . .
C22 C 0.40846(15) 0.0043(5) 0.32565(16) 0.0854(11) Uani 1 8 f d . . .
H22 H 0.4122 0.1210 0.3310 0.098(12) Uiso 1 8 f calc R . .
C23 C 0.45879(17) -0.0905(6) 0.3202(2) 0.1110(14) Uani 1 8 f d . . .
H23 H 0.4960 -0.0376 0.3212 0.125(15) Uiso 1 8 f calc R . .
C24 C 0.45429(17) -0.2619(6) 0.31327(16) 0.0928(12) Uani 1 8 f d . . .
H24 H 0.4885 -0.3262 0.3103 0.105(12) Uiso 1 8 f calc R . .
C25 C 0.40014(16) -0.3382(4) 0.31079(13) 0.0736(10) Uani 1 8 f d . . .
H25 H 0.3970 -0.4552 0.3059 0.093(12) Uiso 1 8 f calc R . .
C26 C 0.34926(14) -0.2425(4) 0.31557(12) 0.0591(8) Uani 1 8 f d . . .
H26 H 0.3120 -0.2957 0.3134 0.064(9) Uiso 1 8 f calc R . .

loop_
_atom_site_aniso_label
_atom_site_aniso_U_11
_atom_site_aniso_U_22
_atom_site_aniso_U_33
_atom_site_aniso_U_23
_atom_site_aniso_U_13
_atom_site_aniso_U_12
N1 0.0563(15) 0.0589(15) 0.0407(15) 0.0041(11) 0.0074(12) 0.0074(12)
N3 0.0524(14) 0.0498(14) 0.0396(15) 0.0017(11) 0.0097(13) 0.0072(11)
N7 0.0514(14) 0.0572(15) 0.0453(15) -0.0005(11) 0.0043(13) 0.0054(12)
N9 0.0528(14) 0.0581(14) 0.0388(15) 0.0011(11) 0.0109(12) 0.0069(12)
O1 0.0572(14) 0.0974(16) 0.0569(14) 0.0069(11) 0.0142(10) -0.0117(11)
O2 0.0824(14) 0.0834(15) 0.0411(14) -0.0075(10) 0.0059(10) 0.0124(11)
C2 0.0504(18) 0.0447(16) 0.0449(19) 0.0061(13) 0.0081(15) 0.0099(14)
C4 0.0518(19) 0.0453(16) 0.038(2) 0.0033(13) 0.0095(15) 0.0127(14)
C5 0.0479(17) 0.0466(16) 0.040(2) 0.0021(12) 0.0045(14) 0.0078(13)
C6 0.0488(19) 0.0564(18) 0.052(2) 0.0104(14) 0.0138(17) 0.0069(14)
C8 0.0598(19) 0.0538(18) 0.044(2) -0.0017(15) 0.0055(17) 0.0176(15)
C10 0.0585(19) 0.0446(16) 0.0417(19) 0.0016(13) 0.0058(15) 0.0127(14)
C11 0.066(2) 0.0579(18) 0.046(2) 0.0024(14) 0.0067(16) 0.0135(16)
C12 0.091(3) 0.064(2) 0.043(2) -0.0005(15) 0.0047(18) 0.0218(19)
C13 0.091(3) 0.060(2) 0.054(2) -0.0117(16) -0.008(2) 0.0115(19)
C14 0.077(2) 0.067(2) 0.067(3) -0.0083(17) 0.0000(19) -0.0026(18)
C15 0.070(2) 0.0630(19) 0.048(2) -0.0032(15) 0.0079(16) 0.0028(16)
C16 0.073(2) 0.143(4) 0.068(2) 0.016(2) 0.0283(19) -0.016(2)
C17 0.147(5) 0.414(12) 0.143(5) -0.004(6) 0.069(4) -0.105(6)
C18 0.068(2) 0.0580(18) 0.059(2) -0.0028(14) -0.0004(15) 0.0026(17)
C19 0.064(2) 0.082(2) 0.096(3) 0.0086(19) -0.0102(17) 0.0001(19)
C20 0.0668(19) 0.0551(17) 0.0474(18) 0.0076(13) 0.0184(15) 0.0082(15)
C21 0.0571(19) 0.058(2) 0.0386(16) 0.0072(13) 0.0102(13) 0.0059(16)
C22 0.068(3) 0.066(2) 0.124(3) 0.002(2) 0.019(2) -0.002(2)
C23 0.060(3) 0.097(3) 0.179(5) 0.006(3) 0.026(2) 0.001(2)
C24 0.064(3) 0.107(3) 0.109(3) 0.008(2) 0.018(2) 0.029(2)
C25 0.084(3) 0.072(2) 0.066(2) 0.0009(16) 0.0099(17) 0.022(2)
C26 0.060(2) 0.062(2) 0.0546(19) -0.0003(14) 0.0078(14) 0.0082(18)

loop_
_geom_bond_atom_site_label_1
_geom_bond_atom_site_label_2
_geom_bond_distance
_geom_bond_site_symmetry_2
_geom_bond_publ_flag
N1 C6 1.330(3) . ?
N1 C2 1.340(3) . ?
N3 C4 1.331(3) . ?
N3 C2 1.343(3) . ?
N7 C8 1.374(4) . ?
N7 C5 1.389(3) . ?
N7 C18 1.453(3) . ?
N9 C4 1.380(3) . ?
N9 C8 1.390(4) . ?
N9 C20 1.450(3) . ?
O1 C6 1.345(3) . ?
O1 C16 1.438(4) . ?
O2 C8 1.227(3) . ?
C2 C10 1.481(4) . ?
C4 C5 1.372(4) . ?
C5 C6 1.378(4) . ?
C10 C15 1.379(4) . ?
C10 C11 1.390(4) . ?
C11 C12 1.383(4) . ?
C12 C13 1.367(4) . ?
C13 C14 1.375(4) . ?
C14 C15 1.384(4) . ?
C16 C17 1.447(4) . ?
C18 C19 1.504(4) . ?
C20 C21 1.501(4) . ?
C21 C22 1.365(4) . ?
C21 C26 1.378(4) . ?
C22 C23 1.374(5) . ?
C23 C24 1.361(6) . ?
C24 C25 1.350(5) . ?
C25 C26 1.386(4) . ?
